data_2223310
loop_
_publ_author_name
'Arshad, Muhammad Nadeem'
'Zia-ur-Rehman, Muhammad'
'Khan, Islam Ullah'

_publ_section_title
;<i>N</i>-[2-(Aminocarbonyl)phenyl]-4-hydroxy-2-methyl-2<i>H</i>-1,2-benzothiazine-3-carboxamide
 1,1-dioxide
;
_journal_coeditor_code BT5073
_journal_issue 10
_journal_name_full 'Acta Crystallographica Section E'
_journal_page_first o2596
_journal_paper_doi 10.1107/S1600536809038951
_journal_volume 65
_journal_year 2009
_chemical_formula_iupac 'C17 H15 N3 O5 S'
_chemical_formula_moiety 'C17 H15 N3 O5 S'
_chemical_formula_sum 'C17 H15 N3 O5 S'
_chemical_formula_weight 373.38
_chemical_name_systematic
'<i>N</i>-[2-(Aminocarbonyl)phenyl]-4-hydroxy-2-methyl-2<i>H</i>-1,2-benzothiazine-3-carboxamide 1,1-dioxide'
_space_group_IT_number 14
_symmetry_cell_setting monoclinic
_symmetry_space_group_name_Hall '-P 2ybc'
_symmetry_space_group_name_H-M 'P 1 21/c 1'
_atom_sites_solution_hydrogens geom
_atom_sites_solution_primary direct
_atom_sites_solution_secondary difmap
_audit_creation_method SHELXL-97
_cell_angle_alpha 90.00
_cell_angle_beta 96.502(3)
_cell_angle_gamma 90.00
_cell_formula_units_Z 4
_cell_length_a 8.1377(6)
_cell_length_b 7.0515(6)
_cell_length_c 29.069(2)
_cell_measurement_reflns_used 6164
_cell_measurement_temperature 296(2)
_cell_measurement_theta_max 27.08
_cell_measurement_theta_min 2.52
_cell_volume 1657.3(2)
_computing_cell_refinement 'SAINT (Bruker, 2007)'
_computing_data_collection 'APEX2 (Bruker, 2007)'
_computing_data_reduction 'SAINT (Bruker, 2007)'
_computing_molecular_graphics 'PLATON (Spek, 2009) and Mercury (Macrae <i>et al.</i>,  2006)'
_computing_publication_material 'WinGX (Farrugia, 1999) and PLATON (Spek, 2009)'
_computing_structure_refinement 'SHELXL97 (Sheldrick, 2008)'
_computing_structure_solution 'SHELXS97 (Sheldrick, 2008)'
_diffrn_ambient_temperature 296(2)
_diffrn_measured_fraction_theta_full 0.994
_diffrn_measured_fraction_theta_max 0.990
_diffrn_measurement_device_type 'Bruker APEXII CCD area-detector'
_diffrn_measurement_method '\f and \w'
_diffrn_radiation_monochromator graphite
_diffrn_radiation_source 'fine-focus sealed tube'
_diffrn_radiation_type MoK\a
_diffrn_radiation_wavelength 0.71073
_diffrn_reflns_av_R_equivalents 0.0390
_diffrn_reflns_av_sigmaI/netI 0.0414
_diffrn_reflns_limit_h_max 10
_diffrn_reflns_limit_h_min -10
_diffrn_reflns_limit_k_max 9
_diffrn_reflns_limit_k_min -9
_diffrn_reflns_limit_l_max 37
_diffrn_reflns_limit_l_min -32
_diffrn_reflns_number 16109
_diffrn_reflns_theta_full 25.00
_diffrn_reflns_theta_max 27.49
_diffrn_reflns_theta_min 2.52
_exptl_absorpt_coefficient_mu 0.231
_exptl_absorpt_correction_T_max 0.9750
_exptl_absorpt_correction_T_min 0.9152
_exptl_absorpt_correction_type multi-scan
_exptl_absorpt_process_details '(SADABS; Sheldrick, 2007)'
_exptl_crystal_colour colourless
_exptl_crystal_density_diffrn 1.496
_exptl_crystal_density_method 'not measured'
_exptl_crystal_description Needles
_exptl_crystal_F_000 776
_exptl_crystal_size_max 0.39
_exptl_crystal_size_mid 0.25
_exptl_crystal_size_min 0.11
_refine_diff_density_max 0.382
_refine_diff_density_min -0.396
_refine_ls_extinction_method none
_refine_ls_goodness_of_fit_ref 1.088
_refine_ls_hydrogen_treatment constr
_refine_ls_matrix_type full
_refine_ls_number_parameters 237
_refine_ls_number_reflns 3753
_refine_ls_number_restraints 0
_refine_ls_restrained_S_all 1.088
_refine_ls_R_factor_all 0.1027
_refine_ls_R_factor_gt 0.0866
_refine_ls_shift/su_max 0.000
_refine_ls_shift/su_mean 0.000
_refine_ls_structure_factor_coef Fsqd
_refine_ls_weighting_details 'calc w=1/[\s^2^(Fo^2^)+(0.0335P)^2^+9.427P] where P=(Fo^2^+2Fc^2^)/3'
_refine_ls_weighting_scheme calc
_refine_ls_wR_factor_gt 0.2065
_refine_ls_wR_factor_ref 0.2133
_reflns_number_gt 3011
_reflns_number_total 3753
_reflns_threshold_expression I>2\s(I)
_cod_data_source_file bt5073.cif
_cod_data_source_block I
_cod_original_sg_symbol_H-M 'P 21/c'
_cod_database_code 2223310
_cod_database_fobs_code 2223310

loop_
_symmetry_equiv_pos_as_xyz
'x, y, z'
'-x, y+1/2, -z+1/2'
'-x, -y, -z'
'x, -y-1/2, z-1/2'

loop_
_atom_site_type_symbol
_atom_site_label
_atom_site_fract_x
_atom_site_fract_y
_atom_site_fract_z
_atom_site_U_iso_or_equiv
_atom_site_adp_type
_atom_site_calc_flag
_atom_site_refinement_flags
_atom_site_occupancy
_atom_site_disorder_assembly
_atom_site_disorder_group
S S1 0.35684(14) 0.5031(2) 0.33289(4) 0.0343(3) Uani d . 1 . .
O O2 0.2977(5) 0.6850(5) 0.34450(12) 0.0427(9) Uani d . 1 . .
O O3 0.5306(4) 0.4668(7) 0.33922(13) 0.0538(11) Uani d . 1 . .
O O4 -0.1641(4) 0.3152(6) 0.38428(12) 0.0480(10) Uani d . 1 . .
O O5 0.3670(4) 0.3198(6) 0.47838(12) 0.0484(10) Uani d . 1 . .
N N1 0.2640(5) 0.3427(6) 0.36214(13) 0.0310(9) Uani d . 1 . .
N N2 0.0743(5) 0.2848(6) 0.43247(12) 0.0306(8) Uani d . 1 . .
H H2 0.1801 0.2826 0.4328 0.037 Uiso calc R 1 . .
N N3 0.3804(6) 0.4241(8) 0.55160(15) 0.0534(13) Uani d . 1 . .
H H3A 0.4817 0.4585 0.5513 0.064 Uiso calc R 1 . .
H H3B 0.3319 0.4407 0.5761 0.064 Uiso calc R 1 . .
O O1 -0.1513(4) 0.3895(6) 0.29823(12) 0.0436(9) Uani d . 1 . .
H H1 -0.1968 0.3747 0.3218 0.065 Uiso calc R 1 . .
C C1 0.2765(6) 0.4493(7) 0.27578(16) 0.0329(10) Uani d . 1 . .
C C2 0.1069(6) 0.4046(7) 0.26901(16) 0.0322(10) Uani d . 1 . .
C C3 0.0347(8) 0.3766(8) 0.22406(17) 0.0445(13) Uani d . 1 . .
H H3 -0.0780 0.3516 0.2183 0.053 Uiso calc R 1 . .
C C4 0.1301(9) 0.3861(9) 0.18781(19) 0.0577(17) Uani d . 1 . .
H H4 0.0805 0.3685 0.1577 0.069 Uiso calc R 1 . .
C C5 0.2966(9) 0.4210(10) 0.19540(19) 0.0580(17) Uani d . 1 . .
H H5 0.3594 0.4221 0.1706 0.070 Uiso calc R 1 . .
C C6 0.3718(7) 0.4546(9) 0.23979(19) 0.0470(14) Uani d . 1 . .
H H6 0.4845 0.4802 0.2451 0.056 Uiso calc R 1 . .
C C7 0.0124(6) 0.3801(7) 0.30885(16) 0.0314(10) Uani d . 1 . .
C C8 0.0874(6) 0.3479(7) 0.35254(16) 0.0308(10) Uani d . 1 . .
C C9 -0.0106(6) 0.3133(7) 0.39093(15) 0.0315(10) Uani d . 1 . .
C C10 0.0150(6) 0.2579(6) 0.47583(15) 0.0287(9) Uani d . 1 . .
C C11 0.1236(6) 0.2888(7) 0.51660(16) 0.0323(10) Uani d . 1 . .
C C12 0.0636(7) 0.2643(7) 0.55876(17) 0.0402(12) Uani d . 1 . .
H H12 0.1350 0.2810 0.5858 0.048 Uiso calc R 1 . .
C C13 -0.0980(7) 0.2160(8) 0.56205(18) 0.0441(13) Uani d . 1 . .
H H13 -0.1358 0.2046 0.5909 0.053 Uiso calc R 1 . .
C C14 -0.2039(7) 0.1845(8) 0.5223(2) 0.0448(13) Uani d . 1 . .
H H14 -0.3134 0.1514 0.5245 0.054 Uiso calc R 1 . .
C C15 -0.1485(6) 0.2019(7) 0.47945(17) 0.0374(11) Uani d . 1 . .
H H15 -0.2197 0.1764 0.4528 0.045 Uiso calc R 1 . .
C C16 0.2986(6) 0.3449(8) 0.51412(16) 0.0368(11) Uani d . 1 . .
C C17 0.3393(7) 0.1508(9) 0.3632(2) 0.0521(15) Uani d . 1 . .
H H17A 0.3025 0.0790 0.3882 0.078 Uiso calc R 1 . .
H H17B 0.4576 0.1619 0.3678 0.078 Uiso calc R 1 . .
H H17C 0.3065 0.0873 0.3344 0.078 Uiso calc R 1 . .

loop_
_atom_site_aniso_label
_atom_site_aniso_U_11
_atom_site_aniso_U_22
_atom_site_aniso_U_33
_atom_site_aniso_U_12
_atom_site_aniso_U_13
_atom_site_aniso_U_23
S1 0.0273(5) 0.0450(7) 0.0309(6) -0.0003(5) 0.0047(4) 0.0006(5)
O2 0.048(2) 0.041(2) 0.0391(19) -0.0070(17) 0.0065(16) -0.0037(16)
O3 0.0284(18) 0.084(3) 0.049(2) 0.000(2) 0.0067(16) 0.010(2)
O4 0.0289(18) 0.079(3) 0.0368(19) 0.0027(19) 0.0076(14) 0.0050(19)
O5 0.0350(19) 0.075(3) 0.0354(19) -0.0012(19) 0.0067(15) -0.0072(19)
N1 0.0278(19) 0.038(2) 0.0276(19) 0.0065(17) 0.0039(15) 0.0006(16)
N2 0.0260(19) 0.039(2) 0.0280(19) 0.0001(17) 0.0063(15) 0.0053(17)
N3 0.042(3) 0.082(4) 0.036(2) -0.006(3) 0.0011(19) -0.009(2)
O1 0.0307(18) 0.065(3) 0.0335(18) -0.0013(18) -0.0011(14) 0.0024(18)
C1 0.040(3) 0.032(2) 0.028(2) 0.001(2) 0.0079(19) 0.0016(18)
C2 0.037(2) 0.031(2) 0.029(2) -0.001(2) 0.0064(19) 0.0005(19)
C3 0.063(4) 0.042(3) 0.029(2) -0.005(3) 0.005(2) -0.002(2)
C4 0.087(5) 0.056(4) 0.029(3) -0.013(3) 0.004(3) -0.005(3)
C5 0.076(4) 0.071(4) 0.031(3) -0.005(4) 0.024(3) -0.004(3)
C6 0.046(3) 0.057(4) 0.041(3) -0.003(3) 0.016(2) -0.001(3)
C7 0.030(2) 0.034(2) 0.030(2) 0.0008(19) 0.0067(18) -0.0015(19)
C8 0.028(2) 0.034(2) 0.030(2) 0.0032(19) 0.0029(17) 0.0000(19)
C9 0.034(2) 0.032(2) 0.029(2) 0.0000(19) 0.0034(18) -0.0003(19)
C10 0.032(2) 0.026(2) 0.028(2) 0.0039(18) 0.0082(18) 0.0025(18)
C11 0.039(3) 0.028(2) 0.031(2) 0.004(2) 0.0072(19) 0.0029(19)
C12 0.058(3) 0.035(3) 0.029(2) 0.002(2) 0.011(2) 0.001(2)
C13 0.063(4) 0.039(3) 0.035(3) 0.000(3) 0.023(2) 0.003(2)
C14 0.045(3) 0.039(3) 0.054(3) -0.002(2) 0.021(3) 0.005(3)
C15 0.036(3) 0.039(3) 0.039(3) 0.000(2) 0.012(2) 0.007(2)
C16 0.034(3) 0.044(3) 0.031(2) 0.006(2) -0.0011(19) 0.003(2)
C17 0.052(3) 0.049(3) 0.058(4) 0.020(3) 0.020(3) 0.014(3)

loop_
_atom_type_symbol
_atom_type_description
_atom_type_scat_dispersion_real
_atom_type_scat_dispersion_imag
_atom_type_scat_source
C C 0.0033 0.0016 'International Tables Vol C Tables 4.2.6.8 and 6.1.1.4'
H H 0.0000 0.0000 'International Tables Vol C Tables 4.2.6.8 and 6.1.1.4'
N N 0.0061 0.0033 'International Tables Vol C Tables 4.2.6.8 and 6.1.1.4'
O O 0.0106 0.0060 'International Tables Vol C Tables 4.2.6.8 and 6.1.1.4'
S S 0.1246 0.1234 'International Tables Vol C Tables 4.2.6.8 and 6.1.1.4'

loop_
_geom_angle_atom_site_label_1
_geom_angle_atom_site_label_2
_geom_angle_atom_site_label_3
_geom_angle_site_symmetry_1
_geom_angle_site_symmetry_3
_geom_angle
_geom_angle_publ_flag
O2 S1 O3 . . 119.2(3) ?
O2 S1 N1 . . 108.0(2) ?
O3 S1 N1 . . 108.4(2) ?
O2 S1 C1 . . 108.6(2) ?
O3 S1 C1 . . 109.9(2) ?
N1 S1 C1 . . 101.3(2) ?
C8 N1 C17 . . 115.4(4) ?
C8 N1 S1 . . 113.0(3) ?
C17 N1 S1 . . 115.1(3) ?
C9 N2 C10 . . 129.2(4) ?
C9 N2 H2 . . 115.4 ?
C10 N2 H2 . . 115.4 ?
C16 N3 H3A . . 120.0 ?
C16 N3 H3B . . 120.0 ?
H3A N3 H3B . . 120.0 ?
C7 O1 H1 . . 109.5 ?
C6 C1 C2 . . 122.0(5) ?
C6 C1 S1 . . 122.2(4) ?
C2 C1 S1 . . 115.8(3) ?
C3 C2 C1 . . 118.0(5) ?
C3 C2 C7 . . 121.5(5) ?
C1 C2 C7 . . 120.5(4) ?
C4 C3 C2 . . 119.9(6) ?
C4 C3 H3 . . 120.1 ?
C2 C3 H3 . . 120.1 ?
C5 C4 C3 . . 121.2(5) ?
C5 C4 H4 . . 119.4 ?
C3 C4 H4 . . 119.4 ?
C4 C5 C6 . . 120.4(5) ?
C4 C5 H5 . . 119.8 ?
C6 C5 H5 . . 119.8 ?
C1 C6 C5 . . 118.5(5) ?
C1 C6 H6 . . 120.7 ?
C5 C6 H6 . . 120.7 ?
O1 C7 C8 . . 123.6(4) ?
O1 C7 C2 . . 114.2(4) ?
C8 C7 C2 . . 122.3(4) ?
C7 C8 N1 . . 121.2(4) ?
C7 C8 C9 . . 120.8(4) ?
N1 C8 C9 . . 117.9(4) ?
O4 C9 N2 . . 123.4(4) ?
O4 C9 C8 . . 120.3(4) ?
N2 C9 C8 . . 116.3(4) ?
C15 C10 N2 . . 121.8(4) ?
C15 C10 C11 . . 119.3(4) ?
N2 C10 C11 . . 118.9(4) ?
C12 C11 C10 . . 118.4(5) ?
C12 C11 C16 . . 120.9(5) ?
C10 C11 C16 . . 120.8(4) ?
C13 C12 C11 . . 122.1(5) ?
C13 C12 H12 . . 119.0 ?
C11 C12 H12 . . 119.0 ?
C12 C13 C14 . . 119.7(5) ?
C12 C13 H13 . . 120.2 ?
C14 C13 H13 . . 120.2 ?
C13 C14 C15 . . 120.4(5) ?
C13 C14 H14 . . 119.8 ?
C15 C14 H14 . . 119.8 ?
C14 C15 C10 . . 120.2(5) ?
C14 C15 H15 . . 119.9 ?
C10 C15 H15 . . 119.9 ?
O5 C16 N3 . . 120.8(5) ?
O5 C16 C11 . . 121.6(4) ?
N3 C16 C11 . . 117.6(4) ?
N1 C17 H17A . . 109.5 ?
N1 C17 H17B . . 109.5 ?
H17A C17 H17B . . 109.5 ?
N1 C17 H17C . . 109.5 ?
H17A C17 H17C . . 109.5 ?
H17B C17 H17C . . 109.5 ?

loop_
_geom_bond_atom_site_label_1
_geom_bond_atom_site_label_2
_geom_bond_site_symmetry_2
_geom_bond_distance
_geom_bond_publ_flag
S1 O2 . 1.424(4) ?
S1 O3 . 1.428(4) ?
S1 N1 . 1.648(4) ?
S1 C1 . 1.755(5) ?
O4 C9 . 1.242(6) ?
O5 C16 . 1.246(6) ?
N1 C8 . 1.433(6) ?
N1 C17 . 1.484(7) ?
N2 C9 . 1.337(6) ?
N2 C10 . 1.412(5) ?
N2 H2 . 0.8600 ?
N3 C16 . 1.333(6) ?
N3 H3A . 0.8600 ?
N3 H3B . 0.8600 ?
O1 C7 . 1.335(5) ?
O1 H1 . 0.8200 ?
C1 C6 . 1.372(7) ?
C1 C2 . 1.407(7) ?
C2 C3 . 1.385(7) ?
C2 C7 . 1.471(6) ?
C3 C4 . 1.379(8) ?
C3 H3 . 0.9300 ?
C4 C5 . 1.371(9) ?
C4 H4 . 0.9300 ?
C5 C6 . 1.384(8) ?
C5 H5 . 0.9300 ?
C6 H6 . 0.9300 ?
C7 C8 . 1.364(6) ?
C8 C9 . 1.464(6) ?
C10 C15 . 1.403(6) ?
C10 C11 . 1.413(6) ?
C11 C12 . 1.380(6) ?
C11 C16 . 1.488(7) ?
C12 C13 . 1.372(8) ?
C12 H12 . 0.9300 ?
C13 C14 . 1.378(8) ?
C13 H13 . 0.9300 ?
C14 C15 . 1.379(7) ?
C14 H14 . 0.9300 ?
C15 H15 . 0.9300 ?
C17 H17A . 0.9600 ?
C17 H17B . 0.9600 ?
C17 H17C . 0.9600 ?

loop_
_geom_hbond_atom_site_label_D
_geom_hbond_atom_site_label_H
_geom_hbond_atom_site_label_A
_geom_hbond_site_symmetry_A
_geom_hbond_distance_DH
_geom_hbond_distance_HA
_geom_hbond_distance_DA
_geom_hbond_angle_DHA
O1 H1 O4 . 0.8200 1.8500 2.569(5) 145.00
N2 H2 O5 . 0.8600 1.9200 2.607(5) 136.00
N2 H2 N1 . 0.8600 2.2800 2.728(5) 113.00
N3 H3A O5 3_666 0.8600 2.2200 2.941(6) 141.00

loop_
_geom_torsion_atom_site_label_1
_geom_torsion_atom_site_label_2
_geom_torsion_atom_site_label_3
_geom_torsion_atom_site_label_4
_geom_torsion_site_symmetry_1
_geom_torsion_site_symmetry_2
_geom_torsion_site_symmetry_3
_geom_torsion_site_symmetry_4
_geom_torsion
_geom_torsion_publ_flag
O2 S1 N1 C8 . . . . 58.6(4) ?
O3 S1 N1 C8 . . . . -171.0(3) ?
C1 S1 N1 C8 . . . . -55.4(4) ?
O2 S1 N1 C17 . . . . -165.8(4) ?
O3 S1 N1 C17 . . . . -35.4(4) ?
C1 S1 N1 C17 . . . . 80.2(4) ?
O2 S1 C1 C6 . . . . 106.1(5) ?
O3 S1 C1 C6 . . . . -25.9(5) ?
N1 S1 C1 C6 . . . . -140.4(5) ?
O2 S1 C1 C2 . . . . -72.5(4) ?
O3 S1 C1 C2 . . . . 155.5(4) ?
N1 S1 C1 C2 . . . . 41.0(4) ?
C6 C1 C2 C3 . . . . -3.9(8) ?
S1 C1 C2 C3 . . . . 174.7(4) ?
C6 C1 C2 C7 . . . . 173.4(5) ?
S1 C1 C2 C7 . . . . -8.0(6) ?
C1 C2 C3 C4 . . . . 2.4(8) ?
C7 C2 C3 C4 . . . . -174.9(5) ?
C2 C3 C4 C5 . . . . 0.7(10) ?
C3 C4 C5 C6 . . . . -2.4(11) ?
C2 C1 C6 C5 . . . . 2.2(9) ?
S1 C1 C6 C5 . . . . -176.3(5) ?
C4 C5 C6 C1 . . . . 0.9(10) ?
C3 C2 C7 O1 . . . . -20.1(7) ?
C1 C2 C7 O1 . . . . 162.7(5) ?
C3 C2 C7 C8 . . . . 159.0(5) ?
C1 C2 C7 C8 . . . . -18.2(7) ?
O1 C7 C8 N1 . . . . -178.8(4) ?
C2 C7 C8 N1 . . . . 2.1(7) ?
O1 C7 C8 C9 . . . . 2.6(8) ?
C2 C7 C8 C9 . . . . -176.4(4) ?
C17 N1 C8 C7 . . . . -96.6(6) ?
S1 N1 C8 C7 . . . . 38.8(6) ?
C17 N1 C8 C9 . . . . 82.0(5) ?
S1 N1 C8 C9 . . . . -142.6(4) ?
C10 N2 C9 O4 . . . . -2.0(8) ?
C10 N2 C9 C8 . . . . 176.5(4) ?
C7 C8 C9 O4 . . . . -0.9(8) ?
N1 C8 C9 O4 . . . . -179.6(5) ?
C7 C8 C9 N2 . . . . -179.5(5) ?
N1 C8 C9 N2 . . . . 1.9(7) ?
C9 N2 C10 C15 . . . . 19.3(8) ?
C9 N2 C10 C11 . . . . -160.5(5) ?
C15 C10 C11 C12 . . . . -0.6(7) ?
N2 C10 C11 C12 . . . . 179.2(4) ?
C15 C10 C11 C16 . . . . 178.9(4) ?
N2 C10 C11 C16 . . . . -1.3(7) ?
C10 C11 C12 C13 . . . . -1.7(8) ?
C16 C11 C12 C13 . . . . 178.8(5) ?
C11 C12 C13 C14 . . . . 2.2(8) ?
C12 C13 C14 C15 . . . . -0.2(8) ?
C13 C14 C15 C10 . . . . -2.1(8) ?
N2 C10 C15 C14 . . . . -177.3(5) ?
C11 C10 C15 C14 . . . . 2.5(7) ?
C12 C11 C16 O5 . . . . 160.7(5) ?
C10 C11 C16 O5 . . . . -18.7(8) ?
C12 C11 C16 N3 . . . . -19.5(7) ?
C10 C11 C16 N3 . . . . 161.1(5) ?

loop_
_cod_related_entry_id
_cod_related_entry_database
_cod_related_entry_code
1 ChemSpider 24737082
